data_7221797
loop_
_publ_author_name
'Han, Zhan-Gang'
'Liu, Yun-Ping'
'Zhao, Xiao-Fang'
'Yan, Jin-Shuang'
'Zhai, Xue-Liang'

_publ_section_title
;
 Polyanionic clusters embedded in lattice-type hydrogen bonding networks
 involving in situ bond activation and coupling of organic cations
;
_journal_issue 38
_journal_name_full CrystEngComm
_journal_page_first 7339
_journal_paper_doi 10.1039/C5CE01220A
_journal_volume 17
_journal_year 2015
_chemical_formula_sum 'C52 H52 N8 O44 Si W12'
_chemical_formula_weight 3727.30
_chemical_name_systematic
;
 ?
;
_space_group_crystal_system monoclinic
_space_group_IT_number 14
_space_group_name_Hall '-P 2yn'
_space_group_name_H-M_alt 'P 1 21/n 1'
_symmetry_space_group_name_Hall '-P 2yn'
_symmetry_space_group_name_H-M 'P 1 21/n 1'
_atom_sites_solution_hydrogens mixed
_audit_creation_method SHELXL-2014
_audit_update_record
;
2015-08-11 deposited with the CCDC.
2015-08-13 downloaded from the CCDC.
;
_cell_angle_alpha 90
_cell_angle_beta 93.141(2)
_cell_angle_gamma 90
_cell_formula_units_Z 2
_cell_length_a 14.5284(19)
_cell_length_b 15.754(2)
_cell_length_c 16.910(2)
_cell_measurement_reflns_used 5664
_cell_measurement_temperature 296(2)
_cell_measurement_theta_max 25.94
_cell_measurement_theta_min 2.41
_cell_volume 3864.6(8)
_computing_cell_refinement 'Bruker SMART'
_computing_data_collection 'Bruker SMART'
_computing_data_reduction 'Bruker SAINT'
_computing_molecular_graphics 'Bruker SHELXTL'
_computing_publication_material 'Bruker SHELXTL'
_computing_structure_refinement 'SHELXL-2014 (Sheldrick, 2014)'
_computing_structure_solution 'Bruker SHELXTL'
_diffrn_ambient_temperature 296(2)
_diffrn_measured_fraction_theta_full 0.975
_diffrn_measured_fraction_theta_max 0.999
_diffrn_measurement_device_type 'CCD area detector'
_diffrn_measurement_method 'phi and omega scans'
_diffrn_radiation_type MoK\a
_diffrn_radiation_wavelength 0.71073
_diffrn_reflns_av_R_equivalents 0.0336
_diffrn_reflns_av_unetI/netI 0.0412
_diffrn_reflns_laue_measured_fraction_full 0.975
_diffrn_reflns_laue_measured_fraction_max 0.999
_diffrn_reflns_limit_h_max 15
_diffrn_reflns_limit_h_min -17
_diffrn_reflns_limit_k_max 18
_diffrn_reflns_limit_k_min -18
_diffrn_reflns_limit_l_max 20
_diffrn_reflns_limit_l_min -13
_diffrn_reflns_number 18887
_diffrn_reflns_point_group_measured_fraction_full 0.975
_diffrn_reflns_point_group_measured_fraction_max 0.999
_diffrn_reflns_theta_full 25.242
_diffrn_reflns_theta_max 25.008
_diffrn_reflns_theta_min 1.768
_diffrn_source 'fine-focus sealed tube'
_exptl_absorpt_coefficient_mu 17.891
_exptl_absorpt_correction_T_max 0.098
_exptl_absorpt_correction_T_min 0.047
_exptl_absorpt_correction_type multi-scan
_exptl_absorpt_process_details sadabs
_exptl_crystal_colour yellow
_exptl_crystal_density_diffrn 3.203
_exptl_crystal_density_meas ?
_exptl_crystal_density_method 'not measured'
_exptl_crystal_description block
_exptl_crystal_F_000 3348
_exptl_crystal_size_max 0.19
_exptl_crystal_size_mid 0.17
_exptl_crystal_size_min 0.13
_refine_diff_density_max 3.475
_refine_diff_density_min -1.809
_refine_diff_density_rms 0.244
_refine_ls_extinction_method none
_refine_ls_goodness_of_fit_ref 1.043
_refine_ls_hydrogen_treatment constr
_refine_ls_matrix_type full
_refine_ls_number_parameters 547
_refine_ls_number_reflns 6815
_refine_ls_number_restraints 0
_refine_ls_restrained_S_all 1.043
_refine_ls_R_factor_all 0.0802
_refine_ls_R_factor_gt 0.0544
_refine_ls_shift/su_max 0.001
_refine_ls_shift/su_mean 0.000
_refine_ls_structure_factor_coef Fsqd
_refine_ls_weighting_details 'w=1/[\s^2^(Fo^2^)+(0.0358P)^2^+125.3196P] where P=(Fo^2^+2Fc^2^)/3'
_refine_ls_weighting_scheme calc
_refine_ls_wR_factor_gt 0.1148
_refine_ls_wR_factor_ref 0.1299
_reflns_Friedel_coverage 0.000
_reflns_number_gt 5057
_reflns_number_total 6815
_reflns_threshold_expression 'I > 2\s(I)'
_cod_data_source_file c5ce01220a2.cif
_cod_data_source_block 1405995
_cod_depositor_comments
;
The following automatic conversions were performed:

'_exptl_crystal_density_meas' value 'none' was changed to '?' - the
value is perceived as not measured.

Automatic conversion script
Id: cif_fix_values 3271 2015-04-21 07:52:19Z andrius 

 Adding full bibliography for 7221797--7221798.cif.
;
_cod_original_cell_volume 3864.8(9)
_cod_database_code 7221797
_shelx_space_group_comment
;
The symmetry employed for this shelxl refinement is uniquely defined
by the following loop, which should always be used as a source of
symmetry information in preference to the above space-group names.
They are only intended as comments.
;
_shelxl_version_number 2014-3

loop_
_space_group_symop_operation_xyz
'x, y, z'
'-x+1/2, y+1/2, -z+1/2'
'-x, -y, -z'
'x-1/2, -y-1/2, z-1/2'

loop_
_atom_site_label
_atom_site_type_symbol
_atom_site_fract_x
_atom_site_fract_y
_atom_site_fract_z
_atom_site_U_iso_or_equiv
_atom_site_adp_type
_atom_site_occupancy
_atom_site_site_symmetry_order
_atom_site_calc_flag
_atom_site_refinement_flags_posn
_atom_site_refinement_flags_adp
_atom_site_refinement_flags_occupancy
W1 W 1.00676(5) 0.22261(4) 1.02251(5) 0.0491(2) Uani 1 1 d . . .
W2 W 0.86104(5) -0.09243(5) 0.84424(4) 0.0506(2) Uani 1 1 d . . .
W3 W 0.89583(6) 0.09616(6) 1.16141(5) 0.0686(3) Uani 1 1 d . . .
W4 W 1.11456(6) 0.12620(5) 0.86250(5) 0.0610(2) Uani 1 1 d . . .
W5 W 0.87008(5) 0.13099(4) 0.86566(5) 0.0553(2) Uani 1 1 d . . .
W6 W 1.24307(5) -0.00674(5) 0.99593(6) 0.0675(3) Uani 1 1 d . . .
Si1 Si 1.0000 0.0000 1.0000 0.0209(10) Uani 1 2 d S . P
O1 O 1.0046(14) -0.0887(12) 1.0422(13) 0.043(5) Uani 0.5 1 d . . P
O1' O 1.0939(14) -0.0104(11) 1.0583(13) 0.042(5) Uani 0.5 1 d . . P
O2 O 0.9110(14) -0.0051(12) 1.0601(13) 0.041(5) Uani 0.5 1 d . . P
O2' O 1.0102(13) 0.0795(13) 1.0614(12) 0.041(5) Uani 0.5 1 d . . P
O3 O 0.8877(16) -0.0194(10) 1.1887(14) 0.141(9) Uani 1 1 d . . .
O4 O 1.0246(9) 0.0800(15) 1.2006(8) 0.113(7) Uani 1 1 d . . .
O5 O 0.8473(12) 0.1412(11) 1.2376(10) 0.103(6) Uani 1 1 d . . .
O6 O 0.9263(7) 0.1946(8) 1.0900(8) 0.060(3) Uani 1 1 d . . .
O7 O 1.1044(10) 0.1895(12) 1.0949(10) 0.101(6) Uani 1 1 d . . .
O8 O 1.0115(9) 0.3293(7) 1.0314(10) 0.084(5) Uani 1 1 d . . .
O9 O 0.9107(9) 0.2095(11) 0.9461(9) 0.087(5) Uani 1 1 d . . .
O10 O 0.7791(12) 0.0970(9) 0.9338(12) 0.110(7) Uani 1 1 d . . .
O11 O 1.0922(10) 0.2060(12) 0.9439(9) 0.094(5) Uani 1 1 d . . .
O12 O 0.8096(12) 0.1942(9) 0.8042(9) 0.101(6) Uani 1 1 d . . .
O13 O 0.8575(13) 0.0254(8) 0.8152(12) 0.111(7) Uani 1 1 d . . .
O14 O 0.9830(15) 0.1385(11) 0.8261(8) 0.120(7) Uani 1 1 d . . .
O15 O 0.7980(10) -0.1347(9) 0.7681(8) 0.082(5) Uani 1 1 d . . .
O16 O 0.7719(12) -0.0699(9) 0.9168(11) 0.104(6) Uani 1 1 d . . .
O17 O 1.1693(12) 0.1865(11) 0.7990(9) 0.097(6) Uani 1 1 d . . .
O18 O 1.2140(15) 0.0884(10) 0.9277(13) 0.136(8) Uani 1 1 d . . .
O19 O 1.3584(8) -0.0094(9) 0.9925(11) 0.085(5) Uani 1 1 d . . .
O20 O 1.2078(14) -0.0802(11) 0.9107(13) 0.129(8) Uani 1 1 d . . .
O21 O -0.0054(15) 0.4755(15) 0.1227(14) 0.142(8) Uani 1 1 d . . .
H21A H 0.0199 0.4457 0.0906 0.213 Uiso 1 1 d R U .
O22 O 0.143(5) 0.477(3) 0.028(4) 0.45(5) Uani 1 1 d . . .
H22A H 0.1029 0.4983 -0.0025 0.670 Uiso 1 1 calc R U .
C1 C 0.014(2) 0.378(2) 0.3945(15) 0.107(9) Uani 1 1 d . . .
H1A H 0.0003 0.3958 0.4452 0.129 Uiso 1 1 calc R U .
C2 C 0.0572(17) 0.4338(14) 0.3444(12) 0.080(7) Uani 1 1 d . . .
H2A H 0.0733 0.4886 0.3603 0.096 Uiso 1 1 calc R U .
C3 C 0.0758(14) 0.4034(11) 0.2689(12) 0.064(6) Uani 1 1 d . . .
C4 C 0.061(2) 0.3245(15) 0.2561(15) 0.121(12) Uani 1 1 d . . .
H4A H 0.0837 0.2993 0.2115 0.146 Uiso 1 1 calc R U .
C5 C 0.011(3) 0.2750(19) 0.3075(17) 0.19(2) Uani 1 1 d . . .
H5 H -0.0075 0.2207 0.2916 0.231 Uiso 1 1 calc R U .
C6 C 0.1261(14) 0.4627(11) 0.2142(12) 0.063(6) Uani 1 1 d . . .
H6 H 0.1706 0.4932 0.2494 0.076 Uiso 1 1 calc R U .
C7 C 0.1848(12) 0.4143(9) 0.1576(9) 0.045(4) Uani 1 1 d . . .
H7A H 0.1446 0.3800 0.1228 0.055 Uiso 1 1 calc R U .
H7B H 0.2252 0.3761 0.1880 0.055 Uiso 1 1 calc R U .
C8 C 0.2433(13) 0.4709(12) 0.1069(11) 0.053(5) Uani 1 1 d . . .
H8 H 0.2889 0.4989 0.1429 0.064 Uiso 1 1 calc R U .
C9 C 0.187(2) 0.5381(14) 0.0679(14) 0.090(9) Uani 1 1 d . . .
C10 C 0.1232(12) 0.5841(11) 0.1192(11) 0.057(5) Uani 1 1 d . . .
H10A H 0.0782 0.6143 0.0854 0.068 Uiso 1 1 calc R U .
H10B H 0.1583 0.6259 0.1502 0.068 Uiso 1 1 calc R U .
C11 C 0.0720(16) 0.5276(12) 0.1757(12) 0.070(7) Uani 1 1 d . . .
C12 C 0.003(2) 0.6966(16) 0.3207(17) 0.101(9) Uani 1 1 d . . .
H12 H 0.0310 0.7393 0.3514 0.122 Uiso 1 1 calc R U .
C13 C 0.0549(16) 0.6454(14) 0.2730(15) 0.087(8) Uani 1 1 d . . .
H13 H 0.1182 0.6542 0.2728 0.104 Uiso 1 1 calc R U .
C14 C 0.0175(12) 0.5847(11) 0.2280(11) 0.050(4) Uani 1 1 d . . .
C15 C -0.076(2) 0.578(2) 0.2268(18) 0.137(13) Uani 1 1 d . . .
H15 H -0.1066 0.5378 0.1951 0.164 Uiso 1 1 calc R U .
C16 C -0.1247(17) 0.633(3) 0.273(2) 0.154(17) Uani 1 1 d . . .
H16 H -0.1888 0.6309 0.2680 0.185 Uiso 1 1 calc R U .
C17 C 0.3164(15) 0.7241(14) -0.0148(17) 0.082(7) Uani 1 1 d . . .
H17 H 0.3446 0.7733 0.0050 0.098 Uiso 1 1 calc R U .
C18 C 0.2740(14) 0.6681(15) 0.0389(13) 0.075(6) Uani 1 1 d . . .
H18 H 0.2756 0.6806 0.0927 0.089 Uiso 1 1 calc R U .
C19 C 0.2310(13) 0.5960(12) 0.0105(11) 0.056(5) Uani 1 1 d . . .
C20 C 0.2346(19) 0.5807(19) -0.0682(14) 0.111(10) Uani 1 1 d . . .
H20 H 0.2106 0.5309 -0.0905 0.133 Uiso 1 1 calc R U .
C21 C 0.275(2) 0.642(2) -0.1142(15) 0.146(15) Uani 1 1 d . . .
H21 H 0.2721 0.6330 -0.1687 0.175 Uiso 1 1 calc R U .
C22 C 0.4419(19) 0.3714(19) 0.0096(17) 0.107(9) Uani 1 1 d . . .
H22 H 0.5055 0.3785 0.0119 0.129 Uiso 1 1 calc R U .
C23 C 0.3898(14) 0.4228(14) 0.0535(14) 0.077(7) Uani 1 1 d . . .
H23 H 0.4184 0.4645 0.0852 0.093 Uiso 1 1 calc R U .
C24 C 0.2966(14) 0.4143(11) 0.0520(13) 0.065(6) Uani 1 1 d . . .
C25 C 0.2587(18) 0.3554(18) 0.004(2) 0.132(13) Uani 1 1 d . . .
H25 H 0.1950 0.3483 0.0005 0.158 Uiso 1 1 calc R U .
C26 C 0.315(2) 0.3035(18) -0.042(2) 0.137(14) Uani 1 1 d . . .
H26 H 0.2874 0.2638 -0.0767 0.165 Uiso 1 1 calc R U .
N1 N -0.0095(14) 0.2990(13) 0.3692(14) 0.095(7) Uani 1 1 d . . .
H1 H -0.0393 0.2660 0.3993 0.114 Uiso 1 1 calc R U .
N2 N -0.0891(16) 0.6833(15) 0.3217(13) 0.098(7) Uani 1 1 d . . .
N3 N 0.3170(14) 0.7092(15) -0.0885(13) 0.101(7) Uani 1 1 d . . .
H3 H 0.3441 0.7427 -0.1199 0.121 Uiso 1 1 calc R U .
N4 N 0.4040(16) 0.3108(13) -0.0370(12) 0.092(6) Uani 1 1 d . . .

loop_
_atom_site_aniso_label
_atom_site_aniso_U_11
_atom_site_aniso_U_22
_atom_site_aniso_U_33
_atom_site_aniso_U_23
_atom_site_aniso_U_13
_atom_site_aniso_U_12
W1 0.0528(4) 0.0232(3) 0.0697(5) -0.0041(3) -0.0108(4) 0.0029(3)
W2 0.0480(4) 0.0467(4) 0.0552(5) -0.0110(3) -0.0128(3) -0.0079(3)
W3 0.0671(6) 0.0706(5) 0.0687(6) -0.0315(4) 0.0092(4) 0.0105(4)
W4 0.0766(6) 0.0513(4) 0.0549(5) 0.0075(4) 0.0001(4) -0.0251(4)
W5 0.0619(5) 0.0326(3) 0.0686(5) 0.0090(3) -0.0224(4) 0.0052(3)
W6 0.0290(4) 0.0551(5) 0.1172(8) -0.0213(5) -0.0058(4) 0.0032(3)
Si1 0.016(2) 0.017(2) 0.030(3) -0.004(2) 0.000(2) 0.0020(18)
O1 0.043(12) 0.023(10) 0.060(14) -0.006(10) -0.006(10) -0.008(9)
O1' 0.040(12) 0.024(10) 0.060(14) -0.008(9) -0.009(10) -0.002(9)
O2 0.042(12) 0.034(11) 0.047(13) -0.004(10) -0.005(10) -0.005(9)
O2' 0.033(11) 0.048(12) 0.042(12) -0.016(10) 0.008(9) 0.008(9)
O3 0.18(2) 0.059(10) 0.18(2) -0.047(12) -0.074(17) 0.006(11)
O4 0.043(8) 0.26(2) 0.039(8) 0.009(11) 0.010(6) -0.036(11)
O5 0.101(13) 0.112(13) 0.102(13) -0.034(11) 0.044(10) -0.012(10)
O6 0.033(6) 0.062(8) 0.084(9) 0.014(7) -0.014(6) 0.021(5)
O7 0.062(9) 0.144(15) 0.098(12) 0.065(11) 0.001(9) 0.018(10)
O8 0.075(9) 0.030(6) 0.143(14) -0.024(8) -0.025(9) 0.009(6)
O9 0.057(9) 0.120(13) 0.085(11) -0.027(10) -0.003(8) -0.011(8)
O10 0.130(14) 0.046(8) 0.162(17) -0.036(10) 0.079(13) -0.021(9)
O11 0.067(10) 0.136(15) 0.076(10) -0.031(10) -0.006(8) -0.017(9)
O12 0.145(15) 0.067(9) 0.083(11) -0.003(8) -0.071(11) 0.035(10)
O13 0.154(16) 0.029(7) 0.156(17) -0.028(9) 0.079(14) -0.021(8)
O14 0.22(2) 0.101(13) 0.035(8) -0.033(8) -0.039(10) 0.002(13)
O15 0.104(11) 0.062(8) 0.072(9) 0.004(7) -0.046(8) -0.024(8)
O16 0.134(14) 0.048(8) 0.139(15) -0.019(9) 0.082(12) -0.034(9)
O17 0.121(13) 0.110(12) 0.062(9) -0.007(9) 0.020(9) -0.066(11)
O18 0.168(18) 0.055(10) 0.18(2) -0.041(11) -0.081(16) 0.014(11)
O19 0.036(7) 0.083(10) 0.137(14) -0.007(10) 0.007(8) -0.003(7)
O20 0.141(16) 0.071(11) 0.168(19) -0.026(12) -0.072(14) 0.033(11)
O21 0.126(17) 0.15(2) 0.15(2) -0.025(16) -0.003(15) -0.013(14)
O22 0.57(11) 0.29(6) 0.52(10) -0.01(6) 0.40(9) -0.06(6)
C1 0.13(2) 0.13(3) 0.067(16) 0.041(17) 0.029(16) -0.002(19)
C2 0.12(2) 0.065(13) 0.058(13) 0.006(11) 0.019(13) -0.022(13)
C3 0.079(14) 0.035(9) 0.083(14) -0.005(9) 0.051(12) -0.002(9)
C4 0.22(3) 0.063(15) 0.091(19) -0.010(13) 0.08(2) -0.033(18)
C5 0.41(7) 0.11(2) 0.074(18) -0.047(18) 0.11(3) -0.15(3)
C6 0.072(13) 0.050(10) 0.074(13) 0.015(9) 0.054(11) 0.011(9)
C7 0.064(11) 0.033(8) 0.041(9) -0.006(7) 0.027(8) -0.001(8)
C8 0.056(11) 0.055(11) 0.050(11) 0.003(9) 0.012(9) 0.005(9)
C9 0.14(2) 0.058(13) 0.080(16) 0.042(12) 0.082(16) 0.037(14)
C10 0.055(11) 0.048(10) 0.073(12) 0.026(9) 0.047(10) 0.015(8)
C11 0.104(17) 0.060(12) 0.053(12) 0.018(9) 0.052(12) 0.034(11)
C12 0.10(2) 0.075(16) 0.13(2) -0.021(15) 0.041(18) 0.018(15)
C13 0.075(15) 0.064(14) 0.13(2) -0.026(14) 0.048(15) 0.014(12)
C14 0.048(10) 0.044(10) 0.060(11) 0.002(8) 0.033(9) 0.005(8)
C15 0.11(2) 0.19(3) 0.12(2) -0.09(2) 0.008(19) 0.02(2)
C16 0.046(15) 0.26(4) 0.15(3) -0.12(3) 0.007(17) 0.06(2)
C17 0.059(13) 0.070(14) 0.12(2) 0.012(14) 0.031(14) -0.009(11)
C18 0.073(14) 0.088(16) 0.067(14) 0.014(12) 0.041(12) 0.021(12)
C19 0.060(12) 0.057(11) 0.056(12) 0.016(9) 0.028(10) 0.001(9)
C20 0.13(2) 0.14(2) 0.066(16) 0.019(16) 0.024(15) -0.08(2)
C21 0.19(3) 0.19(3) 0.057(16) 0.051(19) 0.009(18) -0.11(3)
C22 0.084(18) 0.12(2) 0.12(2) -0.035(19) 0.042(17) 0.017(16)
C23 0.055(13) 0.073(14) 0.108(18) -0.020(13) 0.046(12) -0.002(10)
C24 0.070(13) 0.038(9) 0.094(15) -0.011(10) 0.061(12) -0.002(9)
C25 0.075(17) 0.11(2) 0.22(4) -0.09(2) 0.07(2) -0.032(16)
C26 0.10(2) 0.11(2) 0.21(4) -0.09(2) 0.09(2) -0.030(17)
N1 0.109(16) 0.068(13) 0.111(18) 0.032(12) 0.042(14) -0.030(11)
N2 0.092(16) 0.116(17) 0.089(15) -0.023(13) 0.029(13) 0.062(14)
N3 0.097(16) 0.128(19) 0.081(15) 0.033(14) 0.032(13) -0.056(14)
N4 0.101(16) 0.086(14) 0.092(15) -0.035(12) 0.039(13) 0.018(12)

loop_
_atom_type_symbol
_atom_type_description
_atom_type_scat_dispersion_real
_atom_type_scat_dispersion_imag
_atom_type_scat_source
C C 0.0033 0.0016 'International Tables Vol C Tables 4.2.6.8 and 6.1.1.4'
H H 0.0000 0.0000 'International Tables Vol C Tables 4.2.6.8 and 6.1.1.4'
N N 0.0061 0.0033 'International Tables Vol C Tables 4.2.6.8 and 6.1.1.4'
O O 0.0106 0.0060 'International Tables Vol C Tables 4.2.6.8 and 6.1.1.4'
Si Si 0.0817 0.0704 'International Tables Vol C Tables 4.2.6.8 and 6.1.1.4'
W W -0.8490 6.8722 'International Tables Vol C Tables 4.2.6.8 and 6.1.1.4'

loop_
_geom_angle_atom_site_label_1
_geom_angle_atom_site_label_2
_geom_angle_atom_site_label_3
_geom_angle
_geom_angle_site_symmetry_1
_geom_angle_site_symmetry_3
O8 W1 O6 102.7(7) . .
O8 W1 O9 101.4(7) . .
O6 W1 O9 85.5(6) . .
O8 W1 O11 100.1(8) . .
O6 W1 O11 157.1(7) . .
O9 W1 O11 89.6(6) . .
O8 W1 O7 101.0(8) . .
O6 W1 O7 90.7(6) . .
O9 W1 O7 157.6(8) . .
O11 W1 O7 85.4(7) . .
O8 W1 O2' 158.5(8) . .
O6 W1 O2' 64.9(6) . .
O9 W1 O2' 95.3(7) . .
O11 W1 O2' 93.4(7) . .
O7 W1 O2' 63.3(8) . .
O8 W1 O1 157.7(8) . 3_757
O6 W1 O1 92.6(7) . 3_757
O9 W1 O1 63.4(7) . 3_757
O11 W1 O1 65.4(7) . 3_757
O7 W1 O1 94.8(8) . 3_757
O2' W1 O1 43.7(7) . 3_757
O15 W2 O16 102.2(8) . .
O15 W2 O4 101.0(7) . 3_757
O16 W2 O4 155.3(8) . 3_757
O15 W2 O7 102.4(7) . 3_757
O16 W2 O7 88.3(7) . 3_757
O4 W2 O7 95.1(8) 3_757 3_757
O15 W2 O13 100.5(8) . .
O16 W2 O13 88.5(7) . .
O4 W2 O13 78.9(9) 3_757 .
O7 W2 O13 157.1(9) 3_757 .
O15 W2 O1' 157.1(7) . 3_757
O16 W2 O1' 65.7(7) . 3_757
O4 W2 O1' 89.6(8) 3_757 3_757
O7 W2 O1' 96.8(8) 3_757 3_757
O13 W2 O1' 61.4(8) . 3_757
O15 W2 O2' 156.6(7) . 3_757
O16 W2 O2' 95.2(8) . 3_757
O4 W2 O2' 65.4(6) 3_757 3_757
O7 W2 O2' 62.2(7) 3_757 3_757
O13 W2 O2' 95.6(8) . 3_757
O1' W2 O2' 46.1(7) 3_757 3_757
O5 W3 O3 100.8(10) . .
O5 W3 O20 101.5(9) . 3_757
O3 W3 O20 88.3(8) . 3_757
O5 W3 O4 103.3(8) . .
O3 W3 O4 82.2(9) . .
O20 W3 O4 154.7(8) 3_757 .
O5 W3 O6 104.5(7) . .
O3 W3 O6 154.6(8) . .
O20 W3 O6 84.8(7) 3_757 .
O4 W3 O6 93.7(6) . .
O5 W3 O2 155.8(8) . .
O3 W3 O2 62.2(9) . .
O20 W3 O2 63.1(8) 3_757 .
O4 W3 O2 91.9(8) . .
O6 W3 O2 93.0(6) . .
O5 W3 O2' 156.1(8) . .
O3 W3 O2' 96.9(9) . .
O20 W3 O2' 94.9(9) 3_757 .
O4 W3 O2' 63.2(6) . .
O6 W3 O2' 59.5(6) . .
O2 W3 O2' 48.1(7) . .
O17 W4 O18 100.4(10) . .
O17 W4 O3 102.1(10) . 3_757
O18 W4 O3 88.8(8) . 3_757
O17 W4 O11 101.3(8) . .
O18 W4 O11 86.6(7) . .
O3 W4 O11 156.7(10) 3_757 .
O17 W4 O14 103.3(8) . .
O18 W4 O14 156.3(9) . .
O3 W4 O14 87.3(8) 3_757 .
O11 W4 O14 87.7(6) . .
O17 W4 O2 156.2(8) . 3_757
O18 W4 O2 63.5(8) . 3_757
O3 W4 O2 62.2(9) 3_757 3_757
O11 W4 O2 95.4(7) . 3_757
O14 W4 O2 94.2(7) . 3_757
O17 W4 O1 157.1(8) . 3_757
O18 W4 O1 94.8(9) . 3_757
O3 W4 O1 95.1(9) 3_757 3_757
O11 W4 O1 62.5(7) . 3_757
O14 W4 O1 62.2(7) . 3_757
O2 W4 O1 46.7(7) 3_757 3_757
O12 W5 O14 100.9(9) . .
O12 W5 O13 102.3(8) . .
O14 W5 O13 87.6(7) . .
O12 W5 O10 100.9(9) . .
O14 W5 O10 158.2(8) . .
O13 W5 O10 88.5(6) . .
O12 W5 O9 101.0(7) . .
O14 W5 O9 88.3(6) . .
O13 W5 O9 156.8(8) . .
O10 W5 O9 87.0(7) . .
O12 W5 O1' 158.3(8) . 3_757
O14 W5 O1' 94.4(8) . 3_757
O13 W5 O1' 62.8(8) . 3_757
O10 W5 O1' 64.8(8) . 3_757
O9 W5 O1' 94.8(7) . 3_757
O12 W5 O1 157.3(7) . 3_757
O14 W5 O1 65.9(7) . 3_757
O13 W5 O1 95.7(8) . 3_757
O10 W5 O1 93.2(8) . 3_757
O9 W5 O1 61.8(7) . 3_757
O1' W5 O1 44.4(6) 3_757 3_757
O19 W6 O10 102.0(8) . 3_757
O19 W6 O20 100.8(8) . .
O10 W6 O20 88.3(8) 3_757 .
O19 W6 O18 100.7(9) . .
O10 W6 O18 157.3(9) 3_757 .
O20 W6 O18 88.8(8) . .
O19 W6 O16 101.3(8) . 3_757
O10 W6 O16 87.7(6) 3_757 3_757
O20 W6 O16 157.9(8) . 3_757
O18 W6 O16 86.6(8) . 3_757
O19 W6 O2 154.5(8) . 3_757
O10 W6 O2 96.9(8) 3_757 3_757
O20 W6 O2 62.5(7) . 3_757
O18 W6 O2 62.0(8) . 3_757
O16 W6 O2 96.5(8) 3_757 3_757
O19 W6 O1' 156.5(8) . .
O10 W6 O1' 61.9(7) 3_757 .
O20 W6 O1' 95.9(8) . .
O18 W6 O1' 96.1(9) . .
O16 W6 O1' 63.1(6) 3_757 .
O2 W6 O1' 49.0(7) 3_757 .
O1 Si1 O1 180.0 . 3_757
O1 Si1 O2' 113.3(11) . .
O1 Si1 O2' 66.7(11) 3_757 .
O1 Si1 O2' 66.7(11) . 3_757
O1 Si1 O2' 113.3(11) 3_757 3_757
O2' Si1 O2' 180.0 . 3_757
O1 Si1 O1' 111.9(10) . 3_757
O1 Si1 O1' 68.1(10) 3_757 3_757
O2' Si1 O1' 110.4(10) . 3_757
O2' Si1 O1' 69.6(10) 3_757 3_757
O1 Si1 O1' 68.1(10) . .
O1 Si1 O1' 111.9(10) 3_757 .
O2' Si1 O1' 69.6(10) . .
O2' Si1 O1' 110.4(10) 3_757 .
O1' Si1 O1' 180.0 3_757 .
O1 Si1 O2 72.5(10) . .
O1 Si1 O2 107.5(10) 3_757 .
O2' Si1 O2 72.5(10) . .
O2' Si1 O2 107.5(10) 3_757 .
O1' Si1 O2 74.2(11) 3_757 .
O1' Si1 O2 105.8(11) . .
O1 Si1 O2 107.5(10) . 3_757
O1 Si1 O2 72.5(10) 3_757 3_757
O2' Si1 O2 107.5(10) . 3_757
O2' Si1 O2 72.5(10) 3_757 3_757
O1' Si1 O2 105.8(11) 3_757 3_757
O1' Si1 O2 74.2(11) . 3_757
O2 Si1 O2 180.0(13) . 3_757
Si1 O1 O2' 58.2(10) . 3_757
Si1 O1 O1' 58.0(9) . .
O2' O1 O1' 98.1(14) 3_757 .
Si1 O1 W1 125.5(12) . 3_757
O2' O1 W1 67.3(9) 3_757 3_757
O1' O1 W1 135.1(13) . 3_757
Si1 O1 W5 123.3(10) . 3_757
O2' O1 W5 135.2(13) 3_757 3_757
O1' O1 W5 65.2(9) . 3_757
W1 O1 W5 94.7(7) 3_757 3_757
Si1 O1 W4 119.4(11) . 3_757
O2' O1 W4 127.6(12) 3_757 3_757
O1' O1 W4 125.7(13) . 3_757
W1 O1 W4 93.1(6) 3_757 3_757
W5 O1 W4 92.5(8) 3_757 3_757
Si1 O1' O1 53.9(9) . .
Si1 O1' W5 124.3(10) . 3_757
O1 O1' W5 70.4(9) . 3_757
Si1 O1' W2 122.3(10) . 3_757
O1 O1' W2 137.7(14) . 3_757
W5 O1' W2 97.3(8) 3_757 3_757
Si1 O1' W6 117.5(11) . .
O1 O1' W6 126.6(12) . .
W5 O1' W6 94.5(7) 3_757 .
W2 O1' W6 93.8(7) 3_757 .
Si1 O2 W4 121.5(10) . 3_757
Si1 O2 W3 120.6(10) . .
W4 O2 W3 96.9(8) 3_757 .
Si1 O2 W6 119.3(11) . 3_757
W4 O2 W6 96.4(7) 3_757 3_757
W3 O2 W6 96.5(7) . 3_757
Si1 O2' O1 55.0(9) . 3_757
Si1 O2' W1 124.1(11) . .
O1 O2' W1 69.0(9) 3_757 .
Si1 O2' W2 122.0(10) . 3_757
O1 O2' W2 134.7(12) 3_757 3_757
W1 O2' W2 96.2(7) . 3_757
Si1 O2' W3 118.7(10) . .
O1 O2' W3 128.9(12) 3_757 .
W1 O2' W3 94.9(7) . .
W2 O2' W3 93.7(7) 3_757 .
W3 O3 W4 138.4(14) . 3_757
W2 O4 W3 134.3(8) 3_757 .
W1 O6 W3 139.7(6) . .
W1 O7 W2 137.7(10) . 3_757
W1 O9 W5 139.3(9) . .
W5 O10 W6 138.5(10) . 3_757
W1 O11 W4 138.2(9) . .
W5 O13 W2 137.8(12) . .
W5 O14 W4 139.1(8) . .
W2 O16 W6 137.2(9) . 3_757
W4 O18 W6 137.8(11) . .
W6 O20 W3 137.7(10) . 3_757
C11 O21 H21A 109.5 . .
C9 O22 H22A 109.5 . .
N1 C1 C2 120(2) . .
N1 C1 H1A 120.1 . .
C2 C1 H1A 120.1 . .
C1 C2 C3 117(2) . .
C1 C2 H2A 121.4 . .
C3 C2 H2A 121.4 . .
C4 C3 C2 116.5(19) . .
C4 C3 C6 125.1(19) . .
C2 C3 C6 117.6(17) . .
C3 C4 C5 122(2) . .
C3 C4 H4A 119.1 . .
C5 C4 H4A 119.1 . .
N1 C5 C4 123(2) . .
N1 C5 H5 118.7 . .
C4 C5 H5 118.7 . .
C11 C6 C7 112.7(16) . .
C11 C6 C3 116.4(17) . .
C7 C6 C3 112.2(14) . .
C11 C6 H6 104.7 . .
C7 C6 H6 104.7 . .
C3 C6 H6 104.7 . .
C6 C7 C8 114.2(13) . .
C6 C7 H7A 108.7 . .
C8 C7 H7A 108.7 . .
C6 C7 H7B 108.7 . .
C8 C7 H7B 108.7 . .
H7A C7 H7B 107.6 . .
C9 C8 C7 111.1(16) . .
C9 C8 C24 115.8(17) . .
C7 C8 C24 108.5(14) . .
C9 C8 H8 107.0 . .
C7 C8 H8 107.0 . .
C24 C8 H8 107.0 . .
C8 C9 O22 87(4) . .
C8 C9 C10 115.9(17) . .
O22 C9 C10 110(3) . .
C8 C9 C19 119(2) . .
O22 C9 C19 109(3) . .
C10 C9 C19 112.4(16) . .
C9 C10 C11 114.9(14) . .
C9 C10 H10A 108.5 . .
C11 C10 H10A 108.5 . .
C9 C10 H10B 108.5 . .
C11 C10 H10B 108.5 . .
H10A C10 H10B 107.5 . .
C6 C11 C14 116.8(16) . .
C6 C11 C10 115.3(17) . .
C14 C11 C10 108.0(15) . .
C6 C11 O21 103.7(18) . .
C14 C11 O21 104.7(17) . .
C10 C11 O21 107.2(17) . .
N2 C12 C13 119(2) . .
N2 C12 H12 120.5 . .
C13 C12 H12 120.5 . .
C14 C13 C12 122(2) . .
C14 C13 H13 118.8 . .
C12 C13 H13 118.8 . .
C13 C14 C15 116.2(19) . .
C13 C14 C11 123.7(18) . .
C15 C14 C11 120(2) . .
C14 C15 C16 119(3) . .
C14 C15 H15 120.5 . .
C16 C15 H15 120.5 . .
N2 C16 C15 125(3) . .
N2 C16 H16 117.7 . .
C15 C16 H16 117.7 . .
N3 C17 C18 122(2) . .
N3 C17 H17 118.8 . .
C18 C17 H17 118.8 . .
C19 C18 C17 120(2) . .
C19 C18 H18 120.2 . .
C17 C18 H18 120.2 . .
C20 C19 C18 116.8(18) . .
C20 C19 C9 125(2) . .
C18 C19 C9 119(2) . .
C19 C20 C21 118(3) . .
C19 C20 H20 121.1 . .
C21 C20 H20 121.1 . .
N3 C21 C20 126(3) . .
N3 C21 H21 117.0 . .
C20 C21 H21 117.0 . .
N4 C22 C23 122(2) . .
N4 C22 H22 119.2 . .
C23 C22 H22 119.2 . .
C22 C23 C24 121(2) . .
C22 C23 H23 119.5 . .
C24 C23 H23 119.5 . .
C25 C24 C23 117.2(18) . .
C25 C24 C8 124.8(19) . .
C23 C24 C8 118.0(19) . .
C24 C25 C26 120(2) . .
C24 C25 H25 119.8 . .
C26 C25 H25 119.8 . .
N4 C26 C25 121(3) . .
N4 C26 H26 119.6 . .
C25 C26 H26 119.6 . .
C5 N1 C1 121(2) . .
C5 N1 H1 119.6 . .
C1 N1 H1 119.6 . .
C16 N2 C12 118(2) . .
C17 N3 C21 117(2) . .
C17 N3 H3 121.4 . .
C21 N3 H3 121.4 . .
C26 N4 C22 119(2) . .

loop_
_geom_bond_atom_site_label_1
_geom_bond_atom_site_label_2
_geom_bond_distance
_geom_bond_site_symmetry_2
W1 O8 1.688(11) .
W1 O6 1.736(13) .
W1 O9 1.860(14) .
W1 O11 1.887(15) .
W1 O7 1.895(14) .
W1 O2' 2.35(2) .
W1 O1 2.378(19) 3_757
W2 O15 1.677(12) .
W2 O16 1.866(14) .
W2 O4 1.873(12) 3_757
W2 O7 1.897(15) 3_757
W2 O13 1.921(14) .
W2 O1' 2.377(19) 3_757
W2 O2' 2.40(2) 3_757
W3 O5 1.661(15) .
W3 O3 1.883(19) .
W3 O20 1.902(17) 3_757
W3 O4 1.967(14) .
W3 O6 2.029(13) .
W3 O2 2.36(2) .
W3 O2' 2.450(19) .
W4 O17 1.667(14) .
W4 O18 1.866(18) .
W4 O3 1.891(16) 3_757
W4 O11 1.905(16) .
W4 O14 1.98(2) .
W4 O2 2.35(2) 3_757
W4 O1 2.50(2) 3_757
W5 O12 1.656(12) .
W5 O14 1.81(2) .
W5 O13 1.874(13) .
W5 O10 1.879(15) .
W5 O9 1.909(14) .
W5 O1' 2.34(2) 3_757
W5 O1 2.42(2) 3_757
W6 O19 1.681(12) .
W6 O10 1.892(17) 3_757
W6 O20 1.897(18) .
W6 O18 1.924(19) .
W6 O16 1.928(15) 3_757
W6 O2 2.39(2) 3_757
W6 O1' 2.46(2) .
Si1 O1 1.57(2) .
Si1 O1 1.57(2) 3_757
Si1 O2' 1.628(19) .
Si1 O2' 1.628(19) 3_757
Si1 O1' 1.65(2) 3_757
Si1 O1' 1.65(2) .
Si1 O2 1.69(2) .
Si1 O2 1.69(2) 3_757
O1 O2' 1.76(3) 3_757
O1 O1' 1.80(3) .
O1 W1 2.378(19) 3_757
O1 W5 2.42(2) 3_757
O1 W4 2.50(2) 3_757
O1' W5 2.34(2) 3_757
O1' W2 2.377(19) 3_757
O2 W4 2.35(2) 3_757
O2 W6 2.39(2) 3_757
O2' O1 1.76(3) 3_757
O2' W2 2.40(2) 3_757
O3 W4 1.891(16) 3_757
O4 W2 1.873(12) 3_757
O7 W2 1.896(15) 3_757
O10 W6 1.892(17) 3_757
O16 W6 1.928(15) 3_757
O20 W3 1.901(17) 3_757
O21 C11 1.62(3) .
O21 H21A 0.8200 .
O22 C9 1.32(7) .
O22 H22A 0.8200 .
C1 N1 1.36(3) .
C1 C2 1.39(3) .
C1 H1A 0.9300 .
C2 C3 1.40(3) .
C2 H2A 0.9300 .
C3 C4 1.28(3) .
C3 C6 1.53(2) .
C4 C5 1.40(3) .
C4 H4A 0.9300 .
C5 N1 1.16(3) .
C5 H5 0.9300 .
C6 C11 1.43(3) .
C6 C7 1.52(2) .
C6 H6 0.9800 .
C7 C8 1.53(2) .
C7 H7A 0.9700 .
C7 H7B 0.9700 .
C8 C9 1.47(3) .
C8 C24 1.53(2) .
C8 H8 0.9800 .
C9 C10 1.49(3) .
C9 C19 1.50(2) .
C10 C11 1.53(2) .
C10 H10A 0.9700 .
C10 H10B 0.9700 .
C11 C14 1.51(2) .
C12 N2 1.35(3) .
C12 C13 1.39(3) .
C12 H12 0.9300 .
C13 C14 1.32(3) .
C13 H13 0.9300 .
C14 C15 1.36(3) .
C15 C16 1.39(3) .
C15 H15 0.9300 .
C16 N2 1.24(3) .
C16 H16 0.9300 .
C17 N3 1.27(3) .
C17 C18 1.43(3) .
C17 H17 0.9300 .
C18 C19 1.37(3) .
C18 H18 0.9300 .
C19 C20 1.36(3) .
C20 C21 1.39(3) .
C20 H20 0.9300 .
C21 N3 1.29(3) .
C21 H21 0.9300 .
C22 N4 1.34(3) .
C22 C23 1.36(3) .
C22 H22 0.9300 .
C23 C24 1.36(3) .
C23 H23 0.9300 .
C24 C25 1.33(3) .
C25 C26 1.42(3) .
C25 H25 0.9300 .
C26 N4 1.30(3) .
C26 H26 0.9300 .
N1 H1 0.8600 .
N3 H3 0.8600 .

loop_
_geom_hbond_atom_site_label_D
_geom_hbond_atom_site_label_H
_geom_hbond_atom_site_label_A
_geom_hbond_distance_DH
_geom_hbond_distance_HA
_geom_hbond_distance_DA
_geom_hbond_angle_DHA
_geom_hbond_site_symmetry_A
N3 H3 N2 0.86 1.84 2.70(2) 173.9 4_675
N1 H1 N4 0.86 1.85 2.70(2) 175.5 4_566
C16 H16 O5 0.93 2.31 3.23(3) 173.4 2_556
C5 H5 O5 0.93 2.58 3.34(4) 139.6 1_454
C10 H10A O8 0.97 2.47 3.41(2) 163.1 3_666
O22 H22A O21 0.82 2.45 3.23(9) 160.0 3_565
O21 H21A O22 0.82 2.19 2.76(5) 127.0 .
O21 H21A O8 0.82 2.09 2.79(3) 143.4 1_454
